data_4119213
loop_
_publ_author_name
'Adam Scharf'
'Israel Goldberg'
'Arkadi Vigalok'

_publ_section_title
;
 Evidence for Metal-Ligand Cooperation in a Pd-PNF Pincer-Catalyzed
 Cross-Coupling
;
_journal_name_full 'Journal of the American Chemical Society'
_journal_page_first 967
_journal_page_last 970
_journal_paper_doi 10.1021/ja310782k
_journal_volume 135
_journal_year 2013
_chemical_formula_moiety 'C24 H28 F2 N P Pd'
_chemical_formula_sum 'C24 H28 F2 N P Pd'
_chemical_formula_weight 505.84
_chemical_name_systematic
; 
 ? 
;
_space_group_IT_number 2
_symmetry_cell_setting triclinic
_symmetry_space_group_name_Hall '-P 1'
_symmetry_space_group_name_H-M 'P -1'
_atom_sites_solution_hydrogens geom
_atom_sites_solution_primary direct
_atom_sites_solution_secondary difmap
_audit_creation_method SHELXL-97
_cell_angle_alpha 92.0292(14)
_cell_angle_beta 98.8743(15)
_cell_angle_gamma 104.7852(7)
_cell_formula_units_Z 2
_cell_length_a 8.3822(2)
_cell_length_b 11.5637(3)
_cell_length_c 11.57130(10)
_cell_measurement_reflns_used 3928
_cell_measurement_temperature 110(2)
_cell_measurement_theta_max 27.43
_cell_measurement_theta_min 2.45
_cell_volume 1068.19(4)
_computing_cell_refinement Denzo
_computing_data_collection 'Collect, Nonius B.V.'
_computing_data_reduction 'Denzo & Scalepack'
_computing_structure_refinement 'SHELXL-97 (Sheldrick, 1997)'
_computing_structure_solution SIR-97
_diffrn_ambient_temperature 110(2)
_diffrn_detector_area_resol_mean 12.8
_diffrn_measured_fraction_theta_full 0.993
_diffrn_measured_fraction_theta_max 0.993
_diffrn_measurement_device_type 'Nonius KappaCCD'
_diffrn_measurement_method '1 deg \f and \w scans'
_diffrn_radiation_monochromator graphite
_diffrn_radiation_source 'fine-focus sealed tube'
_diffrn_radiation_type MoK\a
_diffrn_radiation_wavelength 0.71073
_diffrn_reflns_av_R_equivalents 0.0360
_diffrn_reflns_av_sigmaI/netI 0.0388
_diffrn_reflns_limit_h_max 10
_diffrn_reflns_limit_h_min 0
_diffrn_reflns_limit_k_max 14
_diffrn_reflns_limit_k_min -14
_diffrn_reflns_limit_l_max 14
_diffrn_reflns_limit_l_min -14
_diffrn_reflns_number 11800
_diffrn_reflns_theta_full 27.43
_diffrn_reflns_theta_max 27.43
_diffrn_reflns_theta_min 2.45
_diffrn_standards_number 0
_exptl_absorpt_coefficient_mu 0.971
_exptl_absorpt_correction_T_max 0.9091
_exptl_absorpt_correction_T_min 0.7933
_exptl_absorpt_correction_type multi-scan
_exptl_absorpt_process_details 'Blessing, 1995'
_exptl_crystal_colour red
_exptl_crystal_density_diffrn 1.573
_exptl_crystal_description prism
_exptl_crystal_F_000 516
_exptl_crystal_size_max 0.25
_exptl_crystal_size_mid 0.20
_exptl_crystal_size_min 0.10
_refine_diff_density_max 1.619
_refine_diff_density_min -0.810
_refine_diff_density_rms 0.106
_refine_ls_extinction_method none
_refine_ls_goodness_of_fit_ref 1.067
_refine_ls_hydrogen_treatment constr
_refine_ls_matrix_type full
_refine_ls_number_parameters 268
_refine_ls_number_reflns 4819
_refine_ls_number_restraints 0
_refine_ls_restrained_S_all 1.067
_refine_ls_R_factor_all 0.0462
_refine_ls_R_factor_gt 0.0365
_refine_ls_shift/su_max 0.001
_refine_ls_shift/su_mean 0.000
_refine_ls_structure_factor_coef Fsqd
_refine_ls_weighting_details 'calc w=1/[\s^2^(Fo^2^)+(0.0398P)^2^+1.9603P] where P=(Fo^2^+2Fc^2^)/3'
_refine_ls_weighting_scheme calc
_refine_ls_wR_factor_gt 0.0862
_refine_ls_wR_factor_ref 0.0921
_reflns_number_gt 4177
_reflns_number_total 4819
_reflns_threshold_expression >2sigma(I)
_cod_data_source_file ja310782k_si_004.cif
_cod_data_source_block ar82
_cod_database_code 4119213

loop_
_symmetry_equiv_pos_as_xyz
'x, y, z'
'-x, -y, -z'

loop_
_atom_site_label
_atom_site_type_symbol
_atom_site_fract_x
_atom_site_fract_y
_atom_site_fract_z
_atom_site_U_iso_or_equiv
_atom_site_adp_type
_atom_site_occupancy
_atom_site_symmetry_multiplicity
_atom_site_calc_flag
_atom_site_refinement_flags
Pd1 Pd 0.71780(3) 0.161000(19) 0.161966(19) 0.01845(8) Uani 1 1 d .
P2 P 0.58541(9) 0.25153(7) 0.27358(6) 0.01730(16) Uani 1 1 d .
C3 C 0.3549(4) 0.1771(3) 0.2553(3) 0.0219(6) Uani 1 1 d .
C4 C 0.2617(4) 0.2607(3) 0.3057(3) 0.0267(7) Uani 1 1 d .
H4A H 0.3020 0.3417 0.2809 0.040 Uiso 1 1 calc R
H4B H 0.2825 0.2632 0.3916 0.040 Uiso 1 1 calc R
H4C H 0.1413 0.2305 0.2768 0.040 Uiso 1 1 calc R
C5 C 0.3144(4) 0.0570(3) 0.3127(3) 0.0297(7) Uani 1 1 d .
H5A H 0.3414 0.0722 0.3982 0.045 Uiso 1 1 calc R
H5B H 0.3810 0.0058 0.2866 0.045 Uiso 1 1 calc R
H5C H 0.1951 0.0165 0.2897 0.045 Uiso 1 1 calc R
C6 C 0.2959(4) 0.1535(3) 0.1224(3) 0.0296(7) Uani 1 1 d .
H6A H 0.1744 0.1190 0.1061 0.044 Uiso 1 1 calc R
H6B H 0.3514 0.0972 0.0910 0.044 Uiso 1 1 calc R
H6C H 0.3244 0.2291 0.0851 0.044 Uiso 1 1 calc R
C7 C 0.6910(4) 0.2902(3) 0.4300(3) 0.0212(6) Uani 1 1 d .
C8 C 0.6408(5) 0.3954(3) 0.4855(3) 0.0288(7) Uani 1 1 d .
H8A H 0.5199 0.3727 0.4859 0.043 Uiso 1 1 calc R
H8B H 0.6692 0.4653 0.4397 0.043 Uiso 1 1 calc R
H8C H 0.7011 0.4155 0.5662 0.043 Uiso 1 1 calc R
C9 C 0.8794(4) 0.3323(3) 0.4251(3) 0.0267(7) Uani 1 1 d .
H9A H 0.9419 0.3590 0.5044 0.040 Uiso 1 1 calc R
H9B H 0.8998 0.3991 0.3747 0.040 Uiso 1 1 calc R
H9C H 0.9162 0.2658 0.3931 0.040 Uiso 1 1 calc R
C10 C 0.6576(4) 0.1835(3) 0.5059(3) 0.0267(7) Uani 1 1 d .
H10A H 0.7385 0.2015 0.5791 0.040 Uiso 1 1 calc R
H10B H 0.6689 0.1120 0.4633 0.040 Uiso 1 1 calc R
H10C H 0.5439 0.1686 0.5238 0.040 Uiso 1 1 calc R
C11 C 0.6993(4) 0.0060(3) 0.2397(2) 0.0182(6) Uani 1 1 d .
C12 C 0.8210(4) -0.0092(3) 0.3309(3) 0.0219(6) Uani 1 1 d .
H12 H 0.9062 0.0591 0.3664 0.026 Uiso 1 1 calc R
C13 C 0.8211(4) -0.1215(3) 0.3713(3) 0.0257(7) Uani 1 1 d .
H13 H 0.9045 -0.1302 0.4335 0.031 Uiso 1 1 calc R
C14 C 0.6969(4) -0.2191(3) 0.3182(3) 0.0257(7) Uani 1 1 d .
C15 C 0.5764(4) -0.2107(3) 0.2263(3) 0.0276(7) Uani 1 1 d .
H15 H 0.4940 -0.2801 0.1899 0.033 Uiso 1 1 calc R
C16 C 0.5784(4) -0.0977(3) 0.1880(3) 0.0262(7) Uani 1 1 d .
H16 H 0.4953 -0.0907 0.1249 0.031 Uiso 1 1 calc R
F17 F 0.6939(3) -0.32915(17) 0.35926(19) 0.0370(5) Uani 1 1 d .
C18 C 0.6049(4) 0.3897(3) 0.2072(3) 0.0215(6) Uani 1 1 d .
H18 H 0.5656 0.4522 0.2384 0.026 Uiso 1 1 calc R
C19 C 0.6798(4) 0.4026(3) 0.1081(3) 0.0195(6) Uani 1 1 d .
C20 C 0.6964(4) 0.5076(3) 0.0415(3) 0.0230(6) Uani 1 1 d .
H20 H 0.6552 0.5720 0.0662 0.028 Uiso 1 1 calc R
C21 C 0.7697(4) 0.5151(3) -0.0552(3) 0.0245(6) Uani 1 1 d .
H21 H 0.7780 0.5844 -0.0980 0.029 Uiso 1 1 calc R
C22 C 0.8349(4) 0.4204(3) -0.0941(3) 0.0220(6) Uani 1 1 d .
C23 C 0.9159(4) 0.4229(3) -0.1916(3) 0.0297(7) Uani 1 1 d .
H23 H 0.9254 0.4895 -0.2383 0.036 Uiso 1 1 calc R
C24 C 0.9820(4) 0.3307(3) -0.2209(3) 0.0309(8) Uani 1 1 d .
H24 H 1.0373 0.3346 -0.2870 0.037 Uiso 1 1 calc R
C25 C 0.9682(4) 0.2311(3) -0.1538(3) 0.0295(7) Uani 1 1 d .
H25 H 1.0143 0.1674 -0.1729 0.035 Uiso 1 1 calc R
C26 C 0.8862(4) 0.2284(3) -0.0596(3) 0.0239(6) Uani 1 1 d .
C27 C 0.8188(4) 0.3207(3) -0.0252(2) 0.0205(6) Uani 1 1 d .
N28 N 0.7427(3) 0.3122(2) 0.0713(2) 0.0174(5) Uani 1 1 d .
F29 F 0.8689(2) 0.13100(16) 0.00754(16) 0.0278(4) Uani 1 1 d .

loop_
_atom_site_aniso_label
_atom_site_aniso_U_11
_atom_site_aniso_U_22
_atom_site_aniso_U_33
_atom_site_aniso_U_23
_atom_site_aniso_U_13
_atom_site_aniso_U_12
Pd1 0.02152(13) 0.01718(13) 0.01833(12) 0.00355(8) 0.00575(9) 0.00644(9)
P2 0.0207(4) 0.0161(4) 0.0173(3) 0.0040(3) 0.0072(3) 0.0062(3)
C3 0.0191(14) 0.0189(15) 0.0283(15) 0.0035(12) 0.0050(12) 0.0053(12)
C4 0.0238(15) 0.0281(17) 0.0329(17) 0.0075(13) 0.0120(14) 0.0106(13)
C5 0.0205(15) 0.0241(17) 0.045(2) 0.0094(14) 0.0092(14) 0.0029(13)
C6 0.0250(16) 0.0347(19) 0.0284(17) 0.0001(14) 0.0015(13) 0.0085(14)
C7 0.0283(16) 0.0199(15) 0.0175(13) 0.0033(11) 0.0078(12) 0.0073(12)
C8 0.0394(19) 0.0255(17) 0.0236(15) -0.0025(12) 0.0076(14) 0.0119(14)
C9 0.0262(16) 0.0278(17) 0.0237(15) 0.0027(13) 0.0036(13) 0.0035(13)
C10 0.0355(18) 0.0233(16) 0.0209(15) 0.0054(12) 0.0071(13) 0.0056(14)
C11 0.0220(14) 0.0162(14) 0.0192(13) 0.0026(10) 0.0076(11) 0.0073(11)
C12 0.0260(15) 0.0192(15) 0.0206(14) 0.0008(11) 0.0021(12) 0.0071(12)
C13 0.0342(17) 0.0260(17) 0.0209(14) 0.0052(12) 0.0045(13) 0.0152(14)
C14 0.0353(17) 0.0173(15) 0.0316(17) 0.0094(12) 0.0176(14) 0.0116(13)
C15 0.0257(16) 0.0173(16) 0.0396(18) -0.0002(13) 0.0080(14) 0.0039(12)
C16 0.0263(16) 0.0237(16) 0.0281(16) 0.0017(13) 0.0017(13) 0.0074(13)
F17 0.0499(13) 0.0213(10) 0.0480(12) 0.0161(9) 0.0195(10) 0.0160(9)
C18 0.0262(15) 0.0170(15) 0.0250(15) 0.0058(11) 0.0100(13) 0.0084(12)
C19 0.0190(14) 0.0199(15) 0.0197(14) 0.0048(11) 0.0032(11) 0.0049(11)
C20 0.0202(15) 0.0209(15) 0.0278(16) 0.0074(12) 0.0020(12) 0.0055(12)
C21 0.0212(15) 0.0266(17) 0.0245(15) 0.0119(12) 0.0016(12) 0.0041(13)
C22 0.0173(14) 0.0265(16) 0.0179(14) 0.0047(12) -0.0007(11) 0.0000(12)
C23 0.0254(16) 0.042(2) 0.0186(15) 0.0099(13) 0.0031(13) 0.0019(14)
C24 0.0259(16) 0.045(2) 0.0179(14) 0.0020(14) 0.0073(13) 0.0003(15)
C25 0.0256(16) 0.0356(19) 0.0245(16) -0.0057(13) 0.0052(13) 0.0033(14)
C26 0.0197(14) 0.0264(17) 0.0222(15) -0.0019(12) 0.0019(12) 0.0015(12)
C27 0.0180(14) 0.0235(15) 0.0170(13) 0.0009(11) 0.0020(11) 0.0010(12)
N28 0.0176(12) 0.0171(12) 0.0177(11) 0.0035(9) 0.0054(10) 0.0035(9)
F29 0.0330(10) 0.0219(10) 0.0308(10) 0.0026(7) 0.0104(8) 0.0086(8)

loop_
_atom_type_symbol
_atom_type_description
_atom_type_scat_dispersion_real
_atom_type_scat_dispersion_imag
_atom_type_scat_source
C C 0.0033 0.0016 'International Tables Vol C Tables 4.2.6.8 and 6.1.1.4'
H H 0.0000 0.0000 'International Tables Vol C Tables 4.2.6.8 and 6.1.1.4'
F F 0.0171 0.0103 'International Tables Vol C Tables 4.2.6.8 and 6.1.1.4'
N N 0.0061 0.0033 'International Tables Vol C Tables 4.2.6.8 and 6.1.1.4'
P P 0.1023 0.0942 'International Tables Vol C Tables 4.2.6.8 and 6.1.1.4'
Pd Pd -0.9988 1.0072 'International Tables Vol C Tables 4.2.6.8 and 6.1.1.4'

loop_
_geom_angle_atom_site_label_1
_geom_angle_atom_site_label_2
_geom_angle_atom_site_label_3
_geom_angle
C11 Pd1 N28 175.19(10)
C11 Pd1 P2 99.99(8)
N28 Pd1 P2 84.70(7)
C11 Pd1 F29 101.12(9)
N28 Pd1 F29 74.19(8)
P2 Pd1 F29 158.89(5)
C18 P2 C7 106.45(14)
C18 P2 C3 106.36(14)
C7 P2 C3 114.07(14)
C18 P2 Pd1 100.19(10)
C7 P2 Pd1 115.02(10)
C3 P2 Pd1 113.12(10)
C6 C3 C4 109.5(3)
C6 C3 C5 109.1(3)
C4 C3 C5 108.9(2)
C6 C3 P2 105.0(2)
C4 C3 P2 110.9(2)
C5 C3 P2 113.4(2)
C3 C4 H4A 109.5
C3 C4 H4B 109.5
H4A C4 H4B 109.5
C3 C4 H4C 109.5
H4A C4 H4C 109.5
H4B C4 H4C 109.5
C3 C5 H5A 109.5
C3 C5 H5B 109.5
H5A C5 H5B 109.5
C3 C5 H5C 109.5
H5A C5 H5C 109.5
H5B C5 H5C 109.5
C3 C6 H6A 109.5
C3 C6 H6B 109.5
H6A C6 H6B 109.5
C3 C6 H6C 109.5
H6A C6 H6C 109.5
H6B C6 H6C 109.5
C10 C7 C8 109.6(2)
C10 C7 C9 109.7(3)
C8 C7 C9 107.6(3)
C10 C7 P2 113.1(2)
C8 C7 P2 111.4(2)
C9 C7 P2 105.27(19)
C7 C8 H8A 109.5
C7 C8 H8B 109.5
H8A C8 H8B 109.5
C7 C8 H8C 109.5
H8A C8 H8C 109.5
H8B C8 H8C 109.5
C7 C9 H9A 109.5
C7 C9 H9B 109.5
H9A C9 H9B 109.5
C7 C9 H9C 109.5
H9A C9 H9C 109.5
H9B C9 H9C 109.5
C7 C10 H10A 109.5
C7 C10 H10B 109.5
H10A C10 H10B 109.5
C7 C10 H10C 109.5
H10A C10 H10C 109.5
H10B C10 H10C 109.5
C12 C11 C16 116.9(3)
C12 C11 Pd1 122.7(2)
C16 C11 Pd1 119.4(2)
C13 C12 C11 122.2(3)
C13 C12 H12 118.9
C11 C12 H12 118.9
C14 C13 C12 117.9(3)
C14 C13 H13 121.1
C12 C13 H13 121.1
F17 C14 C15 119.0(3)
F17 C14 C13 118.2(3)
C15 C14 C13 122.8(3)
C14 C15 C16 118.2(3)
C14 C15 H15 120.9
C16 C15 H15 120.9
C15 C16 C11 122.1(3)
C15 C16 H16 119.0
C11 C16 H16 119.0
C19 C18 P2 117.4(2)
C19 C18 H18 121.3
P2 C18 H18 121.3
N28 C19 C18 118.6(3)
N28 C19 C20 118.1(3)
C18 C19 C20 123.4(3)
C21 C20 C19 120.9(3)
C21 C20 H20 119.5
C19 C20 H20 119.5
C20 C21 C22 121.1(3)
C20 C21 H21 119.5
C22 C21 H21 119.5
C23 C22 C27 119.6(3)
C23 C22 C21 124.4(3)
C27 C22 C21 116.1(3)
C24 C23 C22 121.2(3)
C24 C23 H23 119.4
C22 C23 H23 119.4
C23 C24 C25 120.3(3)
C23 C24 H24 119.8
C25 C24 H24 119.8
C26 C25 C24 118.1(3)
C26 C25 H25 120.9
C24 C25 H25 120.9
C25 C26 F29 119.6(3)
C25 C26 C27 123.7(3)
F29 C26 C27 116.7(3)
N28 C27 C26 120.0(3)
N28 C27 C22 122.9(3)
C26 C27 C22 117.1(3)
C27 N28 C19 121.0(2)
C27 N28 Pd1 120.0(2)
C19 N28 Pd1 119.05(18)
C26 F29 Pd1 109.03(16)

loop_
_geom_bond_atom_site_label_1
_geom_bond_atom_site_label_2
_geom_bond_distance
Pd1 C11 2.015(3)
Pd1 N28 2.053(2)
Pd1 P2 2.2214(7)
Pd1 F29 2.4076(18)
P2 C18 1.778(3)
P2 C7 1.872(3)
P2 C3 1.879(3)
C3 C6 1.534(5)
C3 C4 1.540(4)
C3 C5 1.542(4)
C4 H4A 0.9800
C4 H4B 0.9800
C4 H4C 0.9800
C5 H5A 0.9800
C5 H5B 0.9800
C5 H5C 0.9800
C6 H6A 0.9800
C6 H6B 0.9800
C6 H6C 0.9800
C7 C10 1.533(4)
C7 C8 1.537(4)
C7 C9 1.540(4)
C8 H8A 0.9800
C8 H8B 0.9800
C8 H8C 0.9800
C9 H9A 0.9800
C9 H9B 0.9800
C9 H9C 0.9800
C10 H10A 0.9800
C10 H10B 0.9800
C10 H10C 0.9800
C11 C12 1.399(4)
C11 C16 1.402(4)
C12 C13 1.396(4)
C12 H12 0.9500
C13 C14 1.375(5)
C13 H13 0.9500
C14 F17 1.370(3)
C14 C15 1.373(5)
C15 C16 1.392(5)
C15 H15 0.9500
C16 H16 0.9500
C18 C19 1.385(4)
C18 H18 0.9500
C19 N28 1.367(4)
C19 C20 1.449(4)
C20 C21 1.352(4)
C20 H20 0.9500
C21 C22 1.431(5)
C21 H21 0.9500
C22 C23 1.402(4)
C22 C27 1.415(4)
C23 C24 1.375(5)
C23 H23 0.9500
C24 C25 1.402(5)
C24 H24 0.9500
C25 C26 1.372(4)
C25 H25 0.9500
C26 F29 1.381(4)
C26 C27 1.401(4)
C27 N28 1.363(4)
